data_4517335
loop_
_publ_author_name
'Reina, Antonio'
'Krachko, Tetiana'
'Onida, Killian'
'Bouyssi, Didier'
'Jeanneau, Erwann'
'Monteiro, Nuno'
'Amgoune, Abderrahmane'

_publ_section_title
;
 Development and Mechanistic Investigations of a Base-Free Suzuki--Miyaura
 Cross-Coupling of \a,\a-Difluoroacetamides via C--N Bond Cleavage
;
_journal_name_full 'ACS Catalysis'
_journal_page_first 2189
_journal_page_last 2197
_journal_paper_doi 10.1021/acscatal.9b05159
_journal_year 2020
_chemical_formula_moiety '0.5(C52 H76 F4 O3 P2 Pd), 0.5(C52 H74 F4 O3 P2 Pd), 0.5(C2 H3 N)'
_chemical_formula_sum 'C53 H76.5 F4 N0.5 O3 P2 Pd'
_chemical_formula_weight 1012.98
_space_group_crystal_system triclinic
_space_group_IT_number 2
_space_group_name_Hall '-P 1'
_space_group_name_H-M_alt 'P -1'
_atom_sites_solution_hydrogens mixed
_atom_sites_solution_primary dual
_audit_creation_date 2019-09-25
_audit_creation_method
;
Olex2 1.2
(compiled 2018.05.29 svn.r3508 for OlexSys, GUI svn.r5506)
;
_cell_angle_alpha 81.169(5)
_cell_angle_beta 89.195(6)
_cell_angle_gamma 73.803(7)
_cell_formula_units_Z 4
_cell_length_a 13.4397(10)
_cell_length_b 18.3716(12)
_cell_length_c 21.7868(13)
_cell_measurement_reflns_used 12355
_cell_measurement_temperature 150.00(10)
_cell_measurement_theta_max 26.7340
_cell_measurement_theta_min 3.2350
_cell_volume 5102.3(6)
_computing_cell_refinement 'CrysAlisPro 1.171.40.53 (Rigaku OD, 2019)'
_computing_data_collection 'CrysAlisPro 1.171.40.53 (Rigaku OD, 2019)'
_computing_data_reduction 'CrysAlisPro 1.171.40.53 (Rigaku OD, 2019)'
_computing_molecular_graphics 'Olex2 (Dolomanov et al., 2009)'
_computing_publication_material 'Olex2 (Dolomanov et al., 2009)'
_computing_structure_refinement 'ShelXL (Sheldrick, 2015)'
_computing_structure_solution 'ShelXT (Sheldrick, 2015)'
_diffrn_ambient_environment N~2~
_diffrn_ambient_temperature 150.00(10)
_diffrn_detector 'CCD plate'
_diffrn_detector_area_resol_mean 10.4685
_diffrn_detector_type Atlas
_diffrn_measured_fraction_theta_full 0.996
_diffrn_measured_fraction_theta_max 0.848
_diffrn_measurement_details
;
List of Runs (angles in degrees, time in seconds):

  # Type    Start    End  Width  t~exp~   \w     \q     \k     \f   Frames
--------------------------------------------------------------------------
  1  \w    -38.00  63.00   1.00   62.50    --  -10.32  57.00  60.00  101
  2  \w    -99.00 -35.00   1.00   62.50    --  -10.32-178.00  30.00   64
  3  \w    -38.00  63.00   1.00   62.50    --  -10.32  57.00 150.00  101
  4  \w    -82.00  18.00   1.00   62.50    --  -10.32 -57.00 -90.00  100
  5  \w    -99.00 -35.00   1.00   62.50    --  -10.32-178.00-180.00   64
  6  \w    -99.00 -35.00   1.00   62.50    --  -10.32-178.00 -60.00   64
  7  \w     53.00  92.00   1.00   62.50    --   11.34-178.00  90.00   39
  8  \w     49.00  74.00   1.00   62.50    --   11.34  57.00 150.00   25
  9  \w    -17.00  50.00   1.00   62.50    --   11.34  57.00-120.00   67
 10  \w     -7.00  25.00   1.00   62.50    --   11.34  37.00   0.00   32
;
_diffrn_measurement_device 'four-circle diffractometer'
_diffrn_measurement_device_type 'Xcalibur, Atlas, Gemini ultra'
_diffrn_measurement_method '\w scans'
_diffrn_orient_matrix_type 'CrysAlisPro convention (1999,Acta A55,543-557)'
_diffrn_orient_matrix_UB_11 -0.0384887000
_diffrn_orient_matrix_UB_12 0.0012035000
_diffrn_orient_matrix_UB_13 -0.0223756000
_diffrn_orient_matrix_UB_21 0.0307238000
_diffrn_orient_matrix_UB_22 0.0120318000
_diffrn_orient_matrix_UB_23 -0.0240461000
_diffrn_orient_matrix_UB_31 0.0244505000
_diffrn_orient_matrix_UB_32 -0.0388637000
_diffrn_orient_matrix_UB_33 -0.0027593000
_diffrn_radiation_monochromator graphite
_diffrn_radiation_probe x-ray
_diffrn_radiation_type MoK\a
_diffrn_radiation_wavelength 0.71073
_diffrn_reflns_av_R_equivalents 0.0935
_diffrn_reflns_av_unetI/netI 0.1285
_diffrn_reflns_Laue_measured_fraction_full 0.996
_diffrn_reflns_Laue_measured_fraction_max 0.848
_diffrn_reflns_limit_h_max 17
_diffrn_reflns_limit_h_min -18
_diffrn_reflns_limit_k_max 25
_diffrn_reflns_limit_k_min -23
_diffrn_reflns_limit_l_max 27
_diffrn_reflns_limit_l_min -29
_diffrn_reflns_number 84745
_diffrn_reflns_point_group_measured_fraction_full 0.996
_diffrn_reflns_point_group_measured_fraction_max 0.848
_diffrn_reflns_theta_full 25.242
_diffrn_reflns_theta_max 29.817
_diffrn_reflns_theta_min 3.045
_diffrn_source 'fine-focus sealed X-ray tube'
_diffrn_source_type 'Enhance (Mo) X-ray Source'
_exptl_absorpt_coefficient_mu 0.482
_exptl_absorpt_correction_T_max 1.000
_exptl_absorpt_correction_T_min 0.712
_exptl_absorpt_correction_type gaussian
_exptl_absorpt_process_details
;
CrysAlisPro 1.171.40.53 (Rigaku Oxford Diffraction, 2019)
Numerical absorption correction based on gaussian integration over
			a multifaceted crystal model
Empirical absorption correction using spherical harmonics,
 implemented in SCALE3 ABSPACK scaling algorithm.
;
_exptl_crystal_colour colourless
_exptl_crystal_colour_primary colourless
_exptl_crystal_density_diffrn 1.319
_exptl_crystal_description needle
_exptl_crystal_F_000 2136
_exptl_crystal_size_max 0.592
_exptl_crystal_size_mid 0.166
_exptl_crystal_size_min 0.062
_refine_diff_density_max 1.604
_refine_diff_density_min -1.985
_refine_diff_density_rms 0.127
_refine_ls_extinction_coef 0.0027(3)
_refine_ls_extinction_expression Fc^*^=kFc[1+0.001xFc^2^\l^3^/sin(2\q)]^-1/4^
_refine_ls_extinction_method 'SHELXL-2018/3 (Sheldrick 2018)'
_refine_ls_goodness_of_fit_ref 1.061
_refine_ls_hydrogen_treatment mixed
_refine_ls_matrix_type full
_refine_ls_number_parameters 1204
_refine_ls_number_reflns 24839
_refine_ls_number_restraints 148
_refine_ls_restrained_S_all 1.065
_refine_ls_R_factor_all 0.1513
_refine_ls_R_factor_gt 0.0762
_refine_ls_shift/su_max 0.001
_refine_ls_shift/su_mean 0.000
_refine_ls_structure_factor_coef Fsqd
_refine_ls_weighting_details 'w=1/[\s^2^(Fo^2^)+(0.0982P)^2^+2.8038P] where P=(Fo^2^+2Fc^2^)/3'
_refine_ls_weighting_scheme calc
_refine_ls_wR_factor_gt 0.1712
_refine_ls_wR_factor_ref 0.2339
_reflns_Friedel_coverage 0.000
_reflns_number_gt 13419
_reflns_number_total 24839
_reflns_threshold_expression 'I > 2\s(I)'
_cod_data_source_file cs9b05159_si_003.cif
_cod_data_source_block tk235
_cod_depositor_comments 'Adding full bibliography for 4517334--4517335.cif.'
_cod_original_formula_sum 'C53 H76.50 F4 N0.50 O3 P2 Pd'
_cod_database_code 4517335
_shelx_shelxl_version_number 2018/3
_chemical_oxdiff_formula 'Pd1 P2 O3 N0.5 F4 H77 C53'
_shelx_space_group_comment
;
The symmetry employed for this shelxl refinement is uniquely defined
by the following loop, which should always be used as a source of
symmetry information in preference to the above space-group names.
They are only intended as comments.
;
_reflns_odcompleteness_completeness 99.49
_reflns_odcompleteness_iscentric 1
_reflns_odcompleteness_theta 26.32
_olex2_refinement_description
;
1. Fixed Uiso
 At 1.2 times of:
  All C(H) groups, All C(H,H) groups
 At 1.5 times of:
  All C(H,H,H) groups, All C(H,H,H,H) groups
2. Restrained distances
 F8B-C98 \\sim F8A-C98 \\sim F7A-C98 \\sim F7B-C98
 with sigma of 0.02
 C97A-C98 \\sim C97B-C98
 with sigma of 0.02
 O5A-C97B \\sim O5B-C97A
 with sigma of 0.02
 O6A-C97B \\sim O6B-C97A
 with sigma of 0.02
 Pd2-O5A \\sim Pd2-O5B
 with sigma of 0.02
3. Uiso/Uaniso restraints and constraints
F7A \\sim F7B \\sim F8A \\sim O5A \\sim O5B \\sim O6A \\sim O6B \\sim C97A
\\sim C97B \\sim C98: within 1.7A with sigma of 0.01 and sigma for terminal
atoms of 0.02
C53 \\sim C54 \\sim C55 \\sim C56 \\sim C57 \\sim C58: within 2A with sigma of
0.01 and sigma for terminal atoms of 0.02
4. Others
 Sof(F7B)=Sof(F8B)=Sof(O5B)=Sof(O6B)=Sof(C97A)=1-FVAR(1)
 Sof(F7A)=Sof(F8A)=Sof(O5A)=Sof(O6A)=Sof(C97B)=FVAR(1)
5.a Ternary CH refined with riding coordinates:
 C1(H1), C7(H7), C13(H13), C19(H19), C25(H25), C31(H31), C53(H53), C59(H59),
 C65(H65), C71(H71), C77(H77), C83(H83)
5.b Secondary CH2 refined with riding coordinates:
 C2(H2A,H2B), C3(H3A,H3B), C4(H4A,H4B), C5(H5A,H5B), C6(H6A,H6B), C8(H8A,H8B),
 C10(H10A,H10B), C12(H12A,H12B), C14(H14A,H14B), C15(H15A,H15B), C16(H16A,H16B),
  C17(H17A,H17B), C18(H18A,H18B), C20(H20A,H20B), C21(H21A,H21B), C22(H22A,
 H22B), C23(H23A,H23B), C24(H24A,H24B), C26(H26A,H26B), C27(H27A,H27B),
 C28(H28A,H28B), C29(H29A,H29B), C30(H30A,H30B), C32(H32A,H32B), C33(H33A,H33B),
  C34(H34A,H34B), C35(H35A,H35B), C36(H36A,H36B), C54(H54A,H54B), C57(H57A,
 H57B), C58(H58A,H58B), C60(H60A,H60B), C61(H61A,H61B), C62(H62A,H62B),
 C63(H63A,H63B), C64(H64A,H64B), C66(H66A,H66B), C67(H67A,H67B), C68(H68A,H68B),
  C69(H69A,H69B), C70(H70A,H70B), C72(H72A,H72B), C73(H73A,H73B), C74(H74A,
 H74B), C75(H75A,H75B), C76(H76A,H76B), C78(H78A,H78B), C79(H79A,H79B),
 C80(H80A,H80B), C81(H81A,H81B), C82(H82A,H82B), C84(H84A,H84B), C85(H85A,H85B),
  C86(H86A,H86B), C87(H87A,H87B), C88(H88A,H88B)
5.c Aromatic/amide H refined with riding coordinates:
 C40(H40), C41(H41), C42(H42), C43(H43), C44(H44), C48(H48), C49(H49),
 C50(H50), C51(H51), C52(H52), C55(H55), C56(H56), C92(H92), C93(H93), C94(H94),
  C95(H95), C96(H96), C100(H100), C101(H101), C102(H102), C103(H103), C104(H104)
5.d Idealised Me refined as rotating group:
 C106(H10C,H10D,H10E)
;
_olex2_date_sample_data_collection 2019-09-23
_olex2_exptl_crystal_mounting_method 'The crystal was mounted on a nylon loop in perfluoroether oil'
_olex2_submission_original_sample_id TK235
_olex2_submission_special_instructions 'No special instructions were received'
_oxdiff_exptl_absorpt_empirical_details
;
Empirical correction (ABSPACK) includes:
- Absorption correction using spherical harmonics
- Frame scaling
;
_oxdiff_exptl_absorpt_empirical_full_max 1.314
_oxdiff_exptl_absorpt_empirical_full_min 0.772

loop_
_space_group_symop_operation_xyz
'x, y, z'
'-x, -y, -z'

loop_
_atom_site_label
_atom_site_type_symbol
_atom_site_fract_x
_atom_site_fract_y
_atom_site_fract_z
_atom_site_U_iso_or_equiv
_atom_site_adp_type
_atom_site_occupancy
_atom_site_site_symmetry_order
_atom_site_calc_flag
_atom_site_refinement_flags_posn
_atom_site_refinement_flags_adp
_atom_site_refinement_flags_occupancy
_atom_site_disorder_assembly
_atom_site_disorder_group
Pd1 Pd 0.31192(3) 0.73533(2) 0.53594(2) 0.03033(13) Uani 1 1 d . . . . .
P1 P 0.40948(9) 0.72871(7) 0.44318(7) 0.0306(3) Uani 1 1 d . . . . .
P2 P 0.19470(10) 0.77164(8) 0.61578(7) 0.0330(3) Uani 1 1 d . . . . .
F1 F 0.2696(2) 0.55669(17) 0.47006(16) 0.0471(8) Uani 1 1 d . . . . .
F2 F 0.3526(2) 0.56367(17) 0.55364(17) 0.0491(9) Uani 1 1 d . . . . .
F3 F 0.5689(3) 0.8618(3) 0.5595(2) 0.0749(12) Uani 1 1 d . . . . .
F4 F 0.6336(3) 0.7870(3) 0.6453(2) 0.0821(14) Uani 1 1 d . . . . .
O1 O 0.1548(3) 0.7031(2) 0.46675(17) 0.0365(8) Uani 1 1 d . . . . .
O2 O 0.4001(3) 0.8054(2) 0.56683(18) 0.0387(9) Uani 1 1 d . . . . .
O3 O 0.5113(3) 0.7059(3) 0.6271(2) 0.0599(12) Uani 1 1 d . . . . .
C1 C 0.3624(4) 0.8260(3) 0.3959(3) 0.0359(12) Uani 1 1 d . . . . .
H1 H 0.396546 0.824288 0.355893 0.043 Uiso 1 1 calc R . . . .
C2 C 0.2458(4) 0.8434(3) 0.3829(3) 0.0382(13) Uani 1 1 d . . . . .
H2A H 0.232563 0.803420 0.362613 0.046 Uiso 1 1 calc R . . . .
H2B H 0.209955 0.843738 0.421887 0.046 Uiso 1 1 calc R . . . .
C3 C 0.2042(4) 0.9212(3) 0.3415(3) 0.0427(14) Uani 1 1 d . . . . .
H3A H 0.236753 0.919797 0.301476 0.051 Uiso 1 1 calc R . . . .
H3B H 0.130070 0.931863 0.334582 0.051 Uiso 1 1 calc R . . . .
C4 C 0.2265(5) 0.9837(3) 0.3718(3) 0.0482(15) Uani 1 1 d . . . . .
H4A H 0.190172 0.987089 0.410456 0.058 Uiso 1 1 calc R . . . .
H4B H 0.200998 1.032491 0.344719 0.058 Uiso 1 1 calc R . . . .
C5 C 0.3426(5) 0.9680(3) 0.3848(3) 0.0490(15) Uani 1 1 d . . . . .
H5A H 0.354134 1.007965 0.405836 0.059 Uiso 1 1 calc R . . . .
H5B H 0.378135 0.969431 0.345776 0.059 Uiso 1 1 calc R . . . .
C6 C 0.3880(4) 0.8894(3) 0.4254(3) 0.0399(13) Uani 1 1 d . . . . .
H6A H 0.462573 0.879019 0.429681 0.048 Uiso 1 1 calc R . . . .
H6B H 0.359418 0.890149 0.466465 0.048 Uiso 1 1 calc R . . . .
C7 C 0.3956(4) 0.6641(3) 0.3873(2) 0.0321(11) Uani 1 1 d . . . . .
H7 H 0.323642 0.661858 0.390130 0.039 Uiso 1 1 calc R . . . .
C8 C 0.4627(4) 0.5809(3) 0.4059(3) 0.0352(12) Uani 1 1 d . . . . .
H8A H 0.535262 0.579159 0.402102 0.042 Uiso 1 1 calc R . . . .
H8B H 0.451322 0.563191 0.448966 0.042 Uiso 1 1 calc R . . . .
C9 C 0.4373(5) 0.5274(3) 0.3652(3) 0.0413(14) Uani 1 1 d . . . . .
C10 C 0.4515(4) 0.5549(3) 0.2970(3) 0.0432(14) Uani 1 1 d . . . . .
H10A H 0.524126 0.551176 0.290242 0.052 Uiso 1 1 calc R . . . .
H10B H 0.431199 0.522029 0.271754 0.052 Uiso 1 1 calc R . . . .
C11 C 0.3873(5) 0.6374(3) 0.2769(3) 0.0432(14) Uani 1 1 d . . . . .
C12 C 0.4102(4) 0.6910(3) 0.3182(3) 0.0410(13) Uani 1 1 d . . . . .
H12A H 0.364496 0.742250 0.305755 0.049 Uiso 1 1 calc R . . . .
H12B H 0.481008 0.693398 0.312366 0.049 Uiso 1 1 calc R . . . .
C13 C 0.5490(4) 0.7160(3) 0.4595(3) 0.0347(12) Uani 1 1 d . . . . .
H13 H 0.550541 0.756921 0.483247 0.042 Uiso 1 1 calc R . . . .
C14 C 0.6016(4) 0.6408(3) 0.5027(3) 0.0395(13) Uani 1 1 d . . . . .
H14A H 0.559555 0.634808 0.538646 0.047 Uiso 1 1 calc R . . . .
H14B H 0.607965 0.597573 0.480851 0.047 Uiso 1 1 calc R . . . .
C15 C 0.7092(4) 0.6423(3) 0.5237(3) 0.0439(14) Uani 1 1 d . . . . .
H15A H 0.701991 0.682252 0.549198 0.053 Uiso 1 1 calc R . . . .
H15B H 0.743810 0.593569 0.548788 0.053 Uiso 1 1 calc R . . . .
C16 C 0.7748(4) 0.6570(3) 0.4683(3) 0.0478(15) Uani 1 1 d . . . . .
H16A H 0.788664 0.613902 0.445593 0.057 Uiso 1 1 calc R . . . .
H16B H 0.840678 0.660710 0.483020 0.057 Uiso 1 1 calc R . . . .
C17 C 0.7215(4) 0.7305(4) 0.4245(3) 0.0487(15) Uani 1 1 d . . . . .
H17A H 0.764324 0.736456 0.388879 0.058 Uiso 1 1 calc R . . . .
H17B H 0.713466 0.774313 0.445820 0.058 Uiso 1 1 calc R . . . .
C18 C 0.6146(4) 0.7281(3) 0.4023(3) 0.0402(13) Uani 1 1 d . . . . .
H18A H 0.622442 0.686437 0.378439 0.048 Uiso 1 1 calc R . . . .
H18B H 0.580375 0.775831 0.375765 0.048 Uiso 1 1 calc R . . . .
C19 C 0.0672(4) 0.7541(3) 0.6046(3) 0.0364(12) Uani 1 1 d . . . . .
H19 H 0.083251 0.702641 0.593053 0.044 Uiso 1 1 calc R . . . .
C20 C 0.0066(4) 0.8088(3) 0.5480(3) 0.0422(14) Uani 1 1 d . . . . .
H20A H -0.016577 0.860500 0.557864 0.051 Uiso 1 1 calc R . . . .
H20B H 0.052199 0.809239 0.513113 0.051 Uiso 1 1 calc R . . . .
C21 C -0.0860(4) 0.7845(4) 0.5300(3) 0.0494(16) Uani 1 1 d . . . . .
H21A H -0.063081 0.733909 0.517954 0.059 Uiso 1 1 calc R . . . .
H21B H -0.123196 0.820164 0.494755 0.059 Uiso 1 1 calc R . . . .
C22 C -0.1577(4) 0.7832(4) 0.5851(3) 0.0561(18) Uani 1 1 d . . . . .
H22A H -0.215436 0.765195 0.574104 0.067 Uiso 1 1 calc R . . . .
H22B H -0.185461 0.834876 0.594408 0.067 Uiso 1 1 calc R . . . .
C23 C -0.0998(4) 0.7307(4) 0.6429(3) 0.0520(16) Uani 1 1 d . . . . .
H23A H -0.146226 0.733824 0.677468 0.062 Uiso 1 1 calc R . . . .
H23B H -0.079788 0.678109 0.635028 0.062 Uiso 1 1 calc R . . . .
C24 C -0.0032(4) 0.7519(3) 0.6607(3) 0.0480(15) Uani 1 1 d . . . . .
H24A H 0.034205 0.714440 0.694861 0.058 Uiso 1 1 calc R . . . .
H24B H -0.023260 0.801756 0.674229 0.058 Uiso 1 1 calc R . . . .
C25 C 0.2355(4) 0.7272(3) 0.6973(3) 0.0394(13) Uani 1 1 d . . . . .
H25 H 0.174483 0.741468 0.722820 0.047 Uiso 1 1 calc R . . . .
C26 C 0.2662(5) 0.6398(3) 0.7016(3) 0.0465(14) Uani 1 1 d . . . . .
H26A H 0.323583 0.623976 0.674564 0.056 Uiso 1 1 calc R . . . .
H26B H 0.208265 0.624371 0.687294 0.056 Uiso 1 1 calc R . . . .
C27 C 0.2981(5) 0.5990(4) 0.7687(3) 0.0589(18) Uani 1 1 d . . . . .
H27A H 0.238172 0.609375 0.794698 0.071 Uiso 1 1 calc R . . . .
H27B H 0.322013 0.543969 0.768963 0.071 Uiso 1 1 calc R . . . .
C28 C 0.3822(6) 0.6250(4) 0.7951(4) 0.067(2) Uani 1 1 d . . . . .
H28A H 0.444984 0.609145 0.772209 0.080 Uiso 1 1 calc R . . . .
H28B H 0.396807 0.601114 0.838115 0.080 Uiso 1 1 calc R . . . .
C29 C 0.3504(5) 0.7122(4) 0.7914(3) 0.0581(17) Uani 1 1 d . . . . .
H29A H 0.291685 0.727440 0.817635 0.070 Uiso 1 1 calc R . . . .
H29B H 0.407239 0.727795 0.806985 0.070 Uiso 1 1 calc R . . . .
C30 C 0.3214(4) 0.7530(4) 0.7253(3) 0.0473(15) Uani 1 1 d . . . . .
H30A H 0.382058 0.742148 0.699900 0.057 Uiso 1 1 calc R . . . .
H30B H 0.298200 0.807968 0.725207 0.057 Uiso 1 1 calc R . . . .
C31 C 0.1767(4) 0.8751(3) 0.6153(3) 0.0341(12) Uani 1 1 d . . . . .
H31 H 0.243108 0.878776 0.630543 0.041 Uiso 1 1 calc R . . . .
C32 C 0.0955(4) 0.9136(3) 0.6598(3) 0.0384(13) Uani 1 1 d . . . . .
H32A H 0.026698 0.915167 0.645670 0.046 Uiso 1 1 calc R . . . .
H32B H 0.108429 0.883854 0.701132 0.046 Uiso 1 1 calc R . . . .
C33 C 0.1014(4) 0.9955(3) 0.6618(3) 0.0445(14) Uani 1 1 d . . . . .
H33A H 0.048721 1.019838 0.688844 0.053 Uiso 1 1 calc R . . . .
H33B H 0.168570 0.993413 0.678903 0.053 Uiso 1 1 calc R . . . .
C34 C 0.0854(5) 1.0431(3) 0.5974(3) 0.0502(15) Uani 1 1 d . . . . .
H34A H 0.015676 1.049499 0.581981 0.060 Uiso 1 1 calc R . . . .
H34B H 0.092907 1.093606 0.599860 0.060 Uiso 1 1 calc R . . . .
C35 C 0.1629(4) 1.0053(3) 0.5525(3) 0.0420(13) Uani 1 1 d . . . . .
H35A H 0.148236 1.035438 0.511390 0.050 Uiso 1 1 calc R . . . .
H35B H 0.232215 1.004037 0.565517 0.050 Uiso 1 1 calc R . . . .
C36 C 0.1587(4) 0.9243(3) 0.5499(3) 0.0365(12) Uani 1 1 d . . . . .
H36A H 0.211327 0.900893 0.522376 0.044 Uiso 1 1 calc R . . . .
H36B H 0.091587 0.925860 0.533015 0.044 Uiso 1 1 calc R . . . .
C37 C 0.2276(4) 0.6763(3) 0.5039(2) 0.0313(11) Uani 1 1 d . . . . .
C38 C 0.2574(4) 0.5878(3) 0.5245(3) 0.0365(12) Uani 1 1 d . . . . .
C39 C 0.1812(4) 0.5551(3) 0.5626(3) 0.0354(12) Uani 1 1 d . . . . .
C40 C 0.2097(5) 0.5102(3) 0.6210(3) 0.0434(14) Uani 1 1 d . . . . .
H40 H 0.276316 0.500959 0.637498 0.052 Uiso 1 1 calc R . . . .
C41 C 0.1380(5) 0.4796(3) 0.6542(3) 0.0501(15) Uani 1 1 d . . . . .
H41 H 0.156017 0.451046 0.693541 0.060 Uiso 1 1 calc R . . . .
C42 C 0.0402(5) 0.4915(3) 0.6291(3) 0.0506(16) Uani 1 1 d . . . . .
H42 H -0.006957 0.469797 0.651207 0.061 Uiso 1 1 calc R . . . .
C43 C 0.0116(4) 0.5351(3) 0.5716(3) 0.0487(15) Uani 1 1 d . . . . .
H43 H -0.054861 0.543506 0.555259 0.058 Uiso 1 1 calc R . . . .
C44 C 0.0823(4) 0.5666(3) 0.5380(3) 0.0414(13) Uani 1 1 d . . . . .
H44 H 0.063264 0.595594 0.498919 0.050 Uiso 1 1 calc R . . . .
C45 C 0.4801(4) 0.7727(4) 0.6025(3) 0.0437(14) Uani 1 1 d . . . . .
C46 C 0.5407(5) 0.8289(5) 0.6155(3) 0.0610(19) Uani 1 1 d . . . . .
C47 C 0.4880(5) 0.8894(5) 0.6528(4) 0.066(2) Uani 1 1 d . . . . .
C48 C 0.4340(6) 0.9596(6) 0.6253(5) 0.089(3) Uani 1 1 d . . . . .
H48 H 0.429135 0.970861 0.582180 0.107 Uiso 1 1 calc R . . . .
C49 C 0.3840(6) 1.0172(6) 0.6617(6) 0.099(3) Uani 1 1 d . . . . .
H49 H 0.348077 1.066515 0.643140 0.119 Uiso 1 1 calc R . . . .
C50 C 0.3912(7) 0.9964(7) 0.7261(6) 0.102(4) Uani 1 1 d . . . . .
H50 H 0.357960 1.032517 0.750743 0.123 Uiso 1 1 calc R . . . .
C51 C 0.4458(8) 0.9244(7) 0.7546(5) 0.102(3) Uani 1 1 d . . . . .
H51 H 0.450139 0.911883 0.797626 0.123 Uiso 1 1 calc R . . . .
C52 C 0.4936(7) 0.8717(6) 0.7175(4) 0.083(3) Uani 1 1 d . . . . .
H52 H 0.530845 0.822723 0.735957 0.100 Uiso 1 1 calc R . . . .
H9A H 0.367(8) 0.525(5) 0.372(5) 0.125 Uiso 1 1 d R . . . .
H9B H 0.483(7) 0.472(6) 0.383(4) 0.125 Uiso 1 1 d R . . . .
H11A H 0.398(7) 0.652(5) 0.231(5) 0.125 Uiso 1 1 d R . . . .
H11B H 0.311(7) 0.641(5) 0.279(4) 0.125 Uiso 1 1 d R . . . .
Pd2 Pd 0.90815(3) 0.74283(2) 0.05855(2) 0.03655(14) Uani 1 1 d D . . . .
P3 P 1.04090(10) 0.65428(8) 0.12663(7) 0.0349(3) Uani 1 1 d . . . . .
P4 P 0.76781(11) 0.81645(8) -0.01132(7) 0.0366(3) Uani 1 1 d . . . . .
F5 F 1.0099(3) 0.87388(18) 0.04296(17) 0.0521(9) Uani 1 1 d . . . . .
F6 F 1.1592(3) 0.7964(2) 0.02790(19) 0.0619(10) Uani 1 1 d . . . . .
F7A F 0.7012(7) 0.6835(6) 0.2621(4) 0.094(3) Uani 0.627(6) 1 d D U P A 1
F7B F 0.7262(8) 0.7340(9) 0.2482(6) 0.076(4) Uani 0.373(6) 1 d D U P A 2
F8A F 0.6762(5) 0.6358(3) 0.1792(4) 0.078(2) Uani 0.627(6) 1 d D U P A 1
F8B F 0.6668(9) 0.6401(7) 0.2398(8) 0.085(5) Uani 0.373(6) 1 d D . P A 2
O4 O 1.0442(3) 0.7245(2) -0.0425(2) 0.0499(10) Uani 1 1 d . . . . .
O5A O 0.7921(5) 0.7114(4) 0.1179(3) 0.0398(17) Uani 0.627(6) 1 d D U P A 1
O5B O 0.8029(9) 0.7380(8) 0.1343(6) 0.045(3) Uani 0.373(6) 1 d D U P A 2
O6A O 0.7803(5) 0.7881(4) 0.1898(4) 0.063(2) Uani 0.627(6) 1 d D U P A 1
O6B O 0.7366(9) 0.6370(7) 0.1283(6) 0.060(3) Uani 0.373(6) 1 d D U P A 2
C53 C 1.0540(6) 0.6884(4) 0.2003(3) 0.0600(16) Uani 1 1 d . U . . .
H53 H 1.118824 0.652209 0.218186 0.072 Uiso 1 1 calc R . . . .
C54 C 1.0823(6) 0.7644(4) 0.1894(3) 0.0578(16) Uani 1 1 d . U . . .
H54A H 1.147538 0.756989 0.168175 0.069 Uiso 1 1 calc R . . . .
H54B H 1.029619 0.802035 0.162262 0.069 Uiso 1 1 calc R . . . .
C55 C 1.0922(7) 0.7958(5) 0.2485(4) 0.083(2) Uani 1 1 d . U . . .
H55 H 1.139792 0.823380 0.251695 0.100 Uiso 1 1 calc R . . . .
C56 C 1.0305(8) 0.7832(5) 0.2973(4) 0.096(2) Uani 1 1 d . U . . .
H56 H 1.003487 0.820854 0.321922 0.115 Uiso 1 1 calc R . . . .
C57 C 1.0075(7) 0.7057(5) 0.3100(4) 0.081(2) Uani 1 1 d . U . . .
H57A H 1.066914 0.667367 0.331074 0.098 Uiso 1 1 calc R . . . .
H57B H 0.948713 0.708927 0.336763 0.098 Uiso 1 1 calc R . . . .
C58 C 0.9838(8) 0.6820(5) 0.2490(4) 0.093(2) Uani 1 1 d . U . . .
H58A H 0.981649 0.629118 0.257527 0.111 Uiso 1 1 calc R . . . .
H58B H 0.915113 0.713129 0.234174 0.111 Uiso 1 1 calc R . . . .
C59 C 1.1769(4) 0.6270(3) 0.0988(3) 0.0405(13) Uani 1 1 d . . . . .
H59 H 1.190547 0.675822 0.081928 0.049 Uiso 1 1 calc R . . . .
C60 C 1.2652(4) 0.5868(4) 0.1470(3) 0.0535(16) Uani 1 1 d . . . . .
H60A H 1.257082 0.614131 0.182331 0.064 Uiso 1 1 calc R . . . .
H60B H 1.262254 0.534882 0.161754 0.064 Uiso 1 1 calc R . . . .
C61 C 1.3703(5) 0.5847(4) 0.1178(3) 0.0578(18) Uani 1 1 d . . . . .
H61A H 1.374765 0.636761 0.105724 0.069 Uiso 1 1 calc R . . . .
H61B H 1.425496 0.558240 0.148275 0.069 Uiso 1 1 calc R . . . .
C62 C 1.3844(5) 0.5445(4) 0.0616(3) 0.0576(17) Uani 1 1 d . . . . .
H62A H 1.389458 0.490674 0.074658 0.069 Uiso 1 1 calc R . . . .
H62B H 1.448613 0.547922 0.042135 0.069 Uiso 1 1 calc R . . . .
C63 C 1.2945(5) 0.5797(4) 0.0146(3) 0.0540(16) Uani 1 1 d . . . . .
H63A H 1.295379 0.631439 -0.002754 0.065 Uiso 1 1 calc R . . . .
H63B H 1.303097 0.549842 -0.019139 0.065 Uiso 1 1 calc R . . . .
C64 C 1.1905(4) 0.5822(4) 0.0442(3) 0.0470(14) Uani 1 1 d . . . . .
H64A H 1.187152 0.530337 0.058663 0.056 Uiso 1 1 calc R . . . .
H64B H 1.134925 0.606509 0.013498 0.056 Uiso 1 1 calc R . . . .
C65 C 0.9967(4) 0.5671(3) 0.1459(3) 0.0402(13) Uani 1 1 d . . . . .
H65 H 0.933729 0.583055 0.169342 0.048 Uiso 1 1 calc R . . . .
C66 C 1.0669(5) 0.4990(3) 0.1884(3) 0.0507(16) Uani 1 1 d . . . . .
H66A H 1.085910 0.516102 0.225400 0.061 Uiso 1 1 calc R . . . .
H66B H 1.130001 0.478152 0.167200 0.061 Uiso 1 1 calc R . . . .
C67 C 1.0121(5) 0.4360(4) 0.2073(4) 0.0623(19) Uani 1 1 d . . . . .
H67A H 1.059664 0.391726 0.231753 0.075 Uiso 1 1 calc R . . . .
H67B H 0.953389 0.454910 0.232545 0.075 Uiso 1 1 calc R . . . .
C68 C 0.9747(5) 0.4123(4) 0.1488(4) 0.0631(19) Uani 1 1 d . . . . .
H68A H 1.034146 0.388948 0.125725 0.076 Uiso 1 1 calc R . . . .
H68B H 0.937374 0.374435 0.161232 0.076 Uiso 1 1 calc R . . . .
C69 C 0.9058(5) 0.4795(4) 0.1082(3) 0.0598(18) Uani 1 1 d . . . . .
H69A H 0.843851 0.500569 0.130327 0.072 Uiso 1 1 calc R . . . .
H69B H 0.884752 0.462889 0.071528 0.072 Uiso 1 1 calc R . . . .
C70 C 0.9608(5) 0.5424(4) 0.0883(3) 0.0558(17) Uani 1 1 d . . . . .
H70A H 1.020031 0.522836 0.063502 0.067 Uiso 1 1 calc R . . . .
H70B H 0.913585 0.586227 0.063078 0.067 Uiso 1 1 calc R . . . .
C71 C 0.6944(4) 0.9088(3) 0.0115(3) 0.0416(13) Uani 1 1 d . . . . .
H71 H 0.639269 0.933068 -0.020224 0.050 Uiso 1 1 calc R . . . .
C72 C 0.6419(4) 0.9009(3) 0.0741(3) 0.0443(14) Uani 1 1 d . . . . .
H72A H 0.593599 0.870606 0.072389 0.053 Uiso 1 1 calc R . . . .
H72B H 0.693867 0.874283 0.106447 0.053 Uiso 1 1 calc R . . . .
C73 C 0.5843(5) 0.9793(3) 0.0898(3) 0.0498(15) Uani 1 1 d . . . . .
H73A H 0.528106 1.003834 0.059491 0.060 Uiso 1 1 calc R . . . .
H73B H 0.554401 0.973087 0.130345 0.060 Uiso 1 1 calc R . . . .
C74 C 0.6558(5) 1.0299(3) 0.0899(3) 0.0489(15) Uani 1 1 d . . . . .
H74A H 0.710076 1.006940 0.121622 0.059 Uiso 1 1 calc R . . . .
H74B H 0.617075 1.079704 0.099517 0.059 Uiso 1 1 calc R . . . .
C75 C 0.7039(5) 1.0399(3) 0.0268(3) 0.0528(17) Uani 1 1 d . . . . .
H75A H 0.750230 1.071843 0.027339 0.063 Uiso 1 1 calc R . . . .
H75B H 0.649753 1.065261 -0.004638 0.063 Uiso 1 1 calc R . . . .
C76 C 0.7638(4) 0.9623(3) 0.0105(3) 0.0489(15) Uani 1 1 d . . . . .
H76A H 0.821322 0.938860 0.040009 0.059 Uiso 1 1 calc R . . . .
H76B H 0.791875 0.969426 -0.030548 0.059 Uiso 1 1 calc R . . . .
C77 C 0.8033(4) 0.8439(3) -0.0927(3) 0.0434(14) Uani 1 1 d . . . . .
H77 H 0.864394 0.862372 -0.089198 0.052 Uiso 1 1 calc R . . . .
C78 C 0.7259(5) 0.9081(4) -0.1357(3) 0.0571(17) Uani 1 1 d . . . . .
H78A H 0.665487 0.891600 -0.143889 0.069 Uiso 1 1 calc R . . . .
H78B H 0.703290 0.953248 -0.115501 0.069 Uiso 1 1 calc R . . . .
C79 C 0.7764(6) 0.9278(4) -0.1966(3) 0.073(2) Uani 1 1 d . . . . .
H79A H 0.726077 0.967176 -0.223971 0.088 Uiso 1 1 calc R . . . .
H79B H 0.833227 0.948345 -0.188503 0.088 Uiso 1 1 calc R . . . .
C80 C 0.8170(8) 0.8583(4) -0.2286(4) 0.098(3) Uani 1 1 d . . . . .
H80A H 0.759335 0.841034 -0.240902 0.117 Uiso 1 1 calc R . . . .
H80B H 0.852168 0.872182 -0.265905 0.117 Uiso 1 1 calc R . . . .
C81 C 0.8912(6) 0.7938(4) -0.1862(3) 0.079(3) Uani 1 1 d . . . . .
H81A H 0.952161 0.809278 -0.177237 0.095 Uiso 1 1 calc R . . . .
H81B H 0.913273 0.749085 -0.206914 0.095 Uiso 1 1 calc R . . . .
C82 C 0.8400(5) 0.7734(3) -0.1258(3) 0.0525(16) Uani 1 1 d . . . . .
H82A H 0.888990 0.732492 -0.098965 0.063 Uiso 1 1 calc R . . . .
H82B H 0.781228 0.755339 -0.134544 0.063 Uiso 1 1 calc R . . . .
C83 C 0.6696(4) 0.7624(3) -0.0102(3) 0.0413(13) Uani 1 1 d . . . . .
H83 H 0.642659 0.761191 0.031832 0.050 Uiso 1 1 calc R . . . .
C84 C 0.7141(5) 0.6778(3) -0.0179(3) 0.0543(17) Uani 1 1 d . . . . .
H84A H 0.737151 0.674456 -0.060008 0.065 Uiso 1 1 calc R . . . .
H84B H 0.773421 0.654062 0.010326 0.065 Uiso 1 1 calc R . . . .
C85 C 0.6322(5) 0.6359(4) -0.0042(4) 0.0626(19) Uani 1 1 d . . . . .
H85A H 0.611514 0.637415 0.038564 0.075 Uiso 1 1 calc R . . . .
H85B H 0.660634 0.582613 -0.009235 0.075 Uiso 1 1 calc R . . . .
C86 C 0.5380(5) 0.6725(4) -0.0476(4) 0.0624(19) Uani 1 1 d . . . . .
H86A H 0.557732 0.668781 -0.090211 0.075 Uiso 1 1 calc R . . . .
H86B H 0.485822 0.645434 -0.037862 0.075 Uiso 1 1 calc R . . . .
C87 C 0.4938(5) 0.7555(3) -0.0405(4) 0.0577(18) Uani 1 1 d . . . . .
H87A H 0.469539 0.758787 0.001408 0.069 Uiso 1 1 calc R . . . .
H87B H 0.434981 0.778750 -0.069117 0.069 Uiso 1 1 calc R . . . .
C88 C 0.5750(5) 0.7998(3) -0.0534(3) 0.0513(16) Uani 1 1 d . . . . .
H88A H 0.595419 0.800102 -0.096259 0.062 Uiso 1 1 calc R . . . .
H88B H 0.545409 0.852482 -0.046950 0.062 Uiso 1 1 calc R . . . .
C89 C 1.0114(4) 0.7630(3) -0.0023(3) 0.0412(13) Uani 1 1 d . . . . .
C90 C 1.0603(4) 0.8296(3) 0.0010(3) 0.0440(14) Uani 1 1 d . . . . .
C91 C 1.0703(5) 0.8785(3) -0.0593(3) 0.0455(14) Uani 1 1 d . . . . .
C92 C 1.0141(5) 0.9537(3) -0.0728(3) 0.0501(15) Uani 1 1 d . . . . .
H92 H 0.967567 0.975281 -0.044127 0.060 Uiso 1 1 calc R . . . .
C93 C 1.0250(6) 0.9987(4) -0.1284(4) 0.0648(19) Uani 1 1 d . . . . .
H93 H 0.984285 1.049280 -0.137615 0.078 Uiso 1 1 calc R . . . .
C94 C 1.0974(7) 0.9673(5) -0.1699(4) 0.074(2) Uani 1 1 d . . . . .
H94 H 1.108011 0.997297 -0.206550 0.089 Uiso 1 1 calc R . . . .
C95 C 1.1534(6) 0.8915(4) -0.1565(4) 0.071(2) Uani 1 1 d . . . . .
H95 H 1.200689 0.870246 -0.184933 0.085 Uiso 1 1 calc R . . . .
C96 C 1.1412(5) 0.8466(4) -0.1025(3) 0.0604(18) Uani 1 1 d . . . . .
H96 H 1.179521 0.795357 -0.094340 0.072 Uiso 1 1 calc R . . . .
C97A C 0.7459(11) 0.6935(9) 0.1479(7) 0.047(3) Uani 0.373(6) 1 d D U P A 2
C97B C 0.7587(7) 0.7380(6) 0.1665(5) 0.050(2) Uani 0.627(6) 1 d D U P A 1
C98 C 0.6761(5) 0.7058(4) 0.2015(3) 0.0615(17) Uani 1 1 d D U . . .
C99 C 0.5697(5) 0.7595(3) 0.1906(3) 0.0487(15) Uani 1 1 d . . . . .
C100 C 0.5004(5) 0.7474(4) 0.1500(3) 0.0577(17) Uani 1 1 d . . . . .
H100 H 0.519092 0.704528 0.130018 0.069 Uiso 1 1 calc R . . . .
C101 C 0.4012(6) 0.7998(4) 0.1388(4) 0.068(2) Uani 1 1 d . . . . .
H101 H 0.354852 0.792245 0.110748 0.082 Uiso 1 1 calc R . . . .
C102 C 0.3738(6) 0.8614(4) 0.1691(4) 0.072(2) Uani 1 1 d . . . . .
H102 H 0.307684 0.895340 0.162731 0.086 Uiso 1 1 calc R . . . .
C103 C 0.4435(6) 0.8738(4) 0.2093(4) 0.073(2) Uani 1 1 d . . . . .
H103 H 0.424717 0.916731 0.229202 0.087 Uiso 1 1 calc R . . . .
C104 C 0.5406(5) 0.8230(4) 0.2201(3) 0.0604(18) Uani 1 1 d . . . . .
H104 H 0.586977 0.831646 0.247572 0.072 Uiso 1 1 calc R . . . .
C105 C 0.6899(6) 0.6414(5) 0.7575(5) 0.080(2) Uani 1 1 d . . . . .
C106 C 0.7086(5) 0.6031(4) 0.7046(4) 0.068(2) Uani 1 1 d . . . . .
H10C H 0.654909 0.627827 0.673533 0.102 Uiso 1 1 calc GR . . . .
H10D H 0.708857 0.550522 0.716569 0.102 Uiso 1 1 calc GR . . . .
H10E H 0.774494 0.605155 0.688105 0.102 Uiso 1 1 calc GR . . . .
N1 N 0.6748(8) 0.6736(6) 0.7986(5) 0.125(3) Uani 1 1 d . . . . .

loop_
_atom_site_aniso_label
_atom_site_aniso_U_11
_atom_site_aniso_U_22
_atom_site_aniso_U_33
_atom_site_aniso_U_23
_atom_site_aniso_U_13
_atom_site_aniso_U_12
Pd1 0.0247(2) 0.0339(2) 0.0345(3) -0.00792(17) 0.00136(15) -0.01027(16)
P1 0.0232(6) 0.0354(7) 0.0354(8) -0.0071(6) 0.0004(5) -0.0108(5)
P2 0.0267(6) 0.0372(7) 0.0377(9) -0.0107(6) 0.0033(5) -0.0108(6)
F1 0.0536(19) 0.0411(17) 0.055(2) -0.0220(16) 0.0218(16) -0.0198(15)
F2 0.0311(16) 0.0355(17) 0.078(3) -0.0028(16) -0.0047(16) -0.0075(13)
F3 0.080(3) 0.102(3) 0.068(3) -0.031(2) 0.025(2) -0.059(2)
F4 0.040(2) 0.135(4) 0.081(3) -0.045(3) -0.0034(19) -0.028(2)
O1 0.0287(18) 0.045(2) 0.039(2) -0.0107(17) -0.0002(16) -0.0122(16)
O2 0.0319(19) 0.048(2) 0.042(2) -0.0164(18) 0.0014(16) -0.0150(16)
O3 0.041(2) 0.076(3) 0.052(3) -0.010(2) -0.004(2) 0.003(2)
C1 0.032(3) 0.039(3) 0.041(3) -0.009(2) 0.004(2) -0.016(2)
C2 0.035(3) 0.037(3) 0.042(4) -0.005(2) 0.000(2) -0.009(2)
C3 0.037(3) 0.041(3) 0.048(4) -0.004(3) 0.000(3) -0.008(2)
C4 0.053(4) 0.039(3) 0.049(4) -0.003(3) 0.002(3) -0.008(3)
C5 0.066(4) 0.037(3) 0.049(4) -0.008(3) 0.000(3) -0.022(3)
C6 0.040(3) 0.038(3) 0.046(4) -0.010(3) 0.005(2) -0.015(2)
C7 0.025(2) 0.042(3) 0.034(3) -0.013(2) 0.002(2) -0.013(2)
C8 0.032(3) 0.036(3) 0.041(3) -0.010(2) 0.002(2) -0.011(2)
C9 0.041(3) 0.044(3) 0.044(4) -0.018(3) 0.000(3) -0.013(3)
C10 0.043(3) 0.049(3) 0.041(4) -0.017(3) 0.003(3) -0.014(3)
C11 0.045(3) 0.045(3) 0.046(4) -0.020(3) 0.001(3) -0.016(3)
C12 0.032(3) 0.041(3) 0.050(4) -0.005(3) 0.000(2) -0.012(2)
C13 0.029(3) 0.040(3) 0.039(3) -0.013(2) 0.002(2) -0.014(2)
C14 0.030(3) 0.045(3) 0.046(4) -0.012(3) 0.000(2) -0.012(2)
C15 0.036(3) 0.044(3) 0.052(4) -0.015(3) -0.006(3) -0.008(2)
C16 0.027(3) 0.056(4) 0.066(5) -0.020(3) -0.005(3) -0.014(3)
C17 0.030(3) 0.063(4) 0.061(4) -0.021(3) 0.012(3) -0.021(3)
C18 0.031(3) 0.049(3) 0.045(4) -0.010(3) 0.004(2) -0.017(2)
C19 0.028(3) 0.037(3) 0.046(4) -0.010(2) 0.007(2) -0.010(2)
C20 0.033(3) 0.039(3) 0.058(4) -0.020(3) 0.000(3) -0.008(2)
C21 0.036(3) 0.051(4) 0.066(5) -0.015(3) -0.004(3) -0.018(3)
C22 0.035(3) 0.051(4) 0.087(6) -0.023(4) 0.001(3) -0.015(3)
C23 0.044(3) 0.058(4) 0.068(5) -0.031(3) 0.024(3) -0.028(3)
C24 0.039(3) 0.048(3) 0.066(5) -0.019(3) 0.016(3) -0.024(3)
C25 0.040(3) 0.040(3) 0.040(4) -0.009(3) 0.007(2) -0.013(2)
C26 0.049(3) 0.043(3) 0.049(4) -0.012(3) 0.006(3) -0.012(3)
C27 0.069(4) 0.045(4) 0.052(4) 0.005(3) -0.004(3) -0.005(3)
C28 0.069(5) 0.062(4) 0.054(5) 0.002(4) -0.012(4) 0.002(4)
C29 0.059(4) 0.065(4) 0.048(4) -0.009(3) -0.011(3) -0.013(3)
C30 0.042(3) 0.055(4) 0.044(4) -0.007(3) -0.007(3) -0.013(3)
C31 0.031(3) 0.041(3) 0.034(3) -0.007(2) 0.003(2) -0.016(2)
C32 0.034(3) 0.042(3) 0.042(4) -0.013(3) 0.007(2) -0.010(2)
C33 0.039(3) 0.046(3) 0.049(4) -0.016(3) 0.003(3) -0.008(3)
C34 0.056(4) 0.037(3) 0.056(4) -0.011(3) 0.001(3) -0.008(3)
C35 0.047(3) 0.042(3) 0.040(4) -0.007(3) 0.002(3) -0.017(3)
C36 0.033(3) 0.034(3) 0.040(3) -0.007(2) 0.004(2) -0.005(2)
C37 0.032(3) 0.031(3) 0.034(3) -0.005(2) 0.005(2) -0.013(2)
C38 0.027(3) 0.038(3) 0.045(4) -0.008(3) 0.005(2) -0.010(2)
C39 0.038(3) 0.032(3) 0.038(3) -0.003(2) 0.004(2) -0.014(2)
C40 0.049(3) 0.037(3) 0.044(4) -0.010(3) 0.004(3) -0.009(3)
C41 0.066(4) 0.050(4) 0.035(4) -0.007(3) 0.006(3) -0.016(3)
C42 0.049(4) 0.048(4) 0.060(5) -0.010(3) 0.016(3) -0.023(3)
C43 0.039(3) 0.046(3) 0.066(5) -0.014(3) 0.007(3) -0.019(3)
C44 0.035(3) 0.040(3) 0.051(4) -0.010(3) 0.000(2) -0.013(2)
C45 0.030(3) 0.059(4) 0.044(4) -0.012(3) 0.001(3) -0.014(3)
C46 0.037(3) 0.105(6) 0.057(5) -0.035(4) 0.014(3) -0.033(4)
C47 0.038(4) 0.089(6) 0.085(6) -0.042(5) 0.014(4) -0.027(4)
C48 0.048(4) 0.141(9) 0.102(7) -0.067(7) 0.011(4) -0.040(5)
C49 0.057(5) 0.118(8) 0.138(10) -0.044(7) -0.001(5) -0.035(5)
C50 0.078(6) 0.134(9) 0.132(10) -0.089(8) 0.023(6) -0.054(6)
C51 0.113(8) 0.131(9) 0.093(8) -0.074(7) 0.029(6) -0.054(7)
C52 0.089(6) 0.116(7) 0.071(6) -0.054(5) 0.021(4) -0.053(5)
Pd2 0.0345(2) 0.0344(2) 0.0399(3) -0.00395(19) 0.00193(18) -0.00921(18)
P3 0.0374(7) 0.0342(7) 0.0345(8) -0.0075(6) 0.0000(6) -0.0114(6)
P4 0.0371(7) 0.0342(7) 0.0375(9) -0.0065(6) 0.0009(6) -0.0076(6)
F5 0.065(2) 0.0472(19) 0.050(2) -0.0126(17) 0.0131(17) -0.0233(17)
F6 0.045(2) 0.062(2) 0.078(3) 0.003(2) -0.0073(18) -0.0203(17)
F7A 0.082(6) 0.103(7) 0.059(5) 0.028(5) 0.025(4) 0.016(5)
F7B 0.048(6) 0.128(10) 0.048(7) -0.020(7) 0.009(5) -0.014(6)
F8A 0.077(4) 0.047(3) 0.102(6) 0.003(4) 0.036(4) -0.016(3)
F8B 0.059(7) 0.078(9) 0.091(13) 0.041(8) -0.001(7) -0.004(6)
O4 0.051(2) 0.046(2) 0.050(3) -0.011(2) 0.004(2) -0.0093(19)
O5A 0.032(3) 0.048(4) 0.042(4) 0.002(3) 0.004(3) -0.020(3)
O5B 0.029(4) 0.053(6) 0.047(6) 0.009(5) -0.003(4) -0.015(4)
O6A 0.055(4) 0.077(5) 0.060(5) -0.026(4) -0.003(3) -0.015(4)
O6B 0.053(6) 0.058(7) 0.071(8) -0.013(6) 0.016(6) -0.020(5)
C53 0.086(4) 0.065(4) 0.044(4) -0.024(3) 0.019(3) -0.039(3)
C54 0.086(4) 0.055(3) 0.050(4) -0.022(3) 0.011(3) -0.041(3)
C55 0.130(5) 0.083(4) 0.069(5) -0.042(4) 0.028(4) -0.069(4)
C56 0.141(6) 0.113(5) 0.073(5) -0.055(4) 0.038(4) -0.079(4)
C57 0.113(5) 0.114(5) 0.054(4) -0.040(4) 0.035(4) -0.081(4)
C58 0.137(5) 0.109(5) 0.069(5) -0.039(4) 0.031(4) -0.082(4)
C59 0.037(3) 0.041(3) 0.046(4) -0.014(3) -0.002(2) -0.012(2)
C60 0.041(3) 0.061(4) 0.057(4) -0.021(3) -0.007(3) -0.006(3)
C61 0.044(3) 0.058(4) 0.074(5) -0.020(4) -0.005(3) -0.012(3)
C62 0.049(4) 0.055(4) 0.068(5) -0.014(3) 0.004(3) -0.011(3)
C63 0.056(4) 0.046(3) 0.054(4) -0.004(3) 0.008(3) -0.007(3)
C64 0.049(3) 0.052(4) 0.039(4) -0.012(3) 0.001(3) -0.010(3)
C65 0.041(3) 0.039(3) 0.043(4) -0.009(3) -0.003(2) -0.013(2)
C66 0.046(3) 0.043(3) 0.058(4) 0.001(3) -0.005(3) -0.007(3)
C67 0.055(4) 0.043(4) 0.086(6) 0.005(4) 0.003(4) -0.017(3)
C68 0.065(4) 0.046(4) 0.087(6) -0.023(4) 0.018(4) -0.025(3)
C69 0.067(4) 0.057(4) 0.067(5) -0.021(4) -0.002(4) -0.030(3)
C70 0.061(4) 0.052(4) 0.059(5) -0.014(3) -0.006(3) -0.021(3)
C71 0.036(3) 0.033(3) 0.054(4) -0.008(3) -0.001(3) -0.007(2)
C72 0.045(3) 0.040(3) 0.044(4) -0.003(3) 0.007(3) -0.007(3)
C73 0.046(3) 0.055(4) 0.050(4) -0.017(3) 0.007(3) -0.013(3)
C74 0.048(3) 0.040(3) 0.059(4) -0.025(3) 0.001(3) -0.004(3)
C75 0.046(3) 0.038(3) 0.078(5) -0.019(3) 0.008(3) -0.013(3)
C76 0.044(3) 0.041(3) 0.065(5) -0.012(3) 0.006(3) -0.017(3)
C77 0.048(3) 0.032(3) 0.044(4) -0.002(3) 0.001(3) -0.003(2)
C78 0.071(4) 0.047(4) 0.041(4) -0.002(3) 0.005(3) 0.002(3)
C79 0.088(5) 0.060(4) 0.046(5) 0.011(3) 0.017(4) 0.009(4)
C80 0.140(8) 0.069(5) 0.042(5) 0.002(4) 0.018(5) 0.034(5)
C81 0.099(6) 0.058(4) 0.048(5) 0.000(4) 0.022(4) 0.026(4)
C82 0.060(4) 0.051(4) 0.035(4) -0.008(3) 0.002(3) 0.002(3)
C83 0.044(3) 0.034(3) 0.047(4) -0.010(3) -0.002(3) -0.010(2)
C84 0.056(4) 0.041(3) 0.064(5) -0.008(3) -0.016(3) -0.008(3)
C85 0.074(5) 0.048(4) 0.072(5) -0.012(3) -0.013(4) -0.025(3)
C86 0.067(4) 0.053(4) 0.074(5) -0.008(4) -0.019(4) -0.028(3)
C87 0.052(4) 0.050(4) 0.073(5) -0.011(3) -0.013(3) -0.015(3)
C88 0.051(4) 0.048(3) 0.053(4) -0.006(3) -0.009(3) -0.011(3)
C89 0.039(3) 0.040(3) 0.039(4) -0.001(3) 0.005(2) -0.006(2)
C90 0.041(3) 0.046(3) 0.047(4) -0.015(3) 0.009(3) -0.012(3)
C91 0.050(3) 0.048(3) 0.040(4) -0.005(3) 0.001(3) -0.018(3)
C92 0.053(4) 0.048(4) 0.050(4) -0.003(3) 0.000(3) -0.018(3)
C93 0.084(5) 0.060(4) 0.056(5) -0.002(4) -0.005(4) -0.031(4)
C94 0.107(6) 0.077(5) 0.052(5) -0.006(4) 0.003(4) -0.051(5)
C95 0.101(6) 0.072(5) 0.054(5) -0.017(4) 0.028(4) -0.044(5)
C96 0.075(5) 0.058(4) 0.058(5) -0.016(4) 0.029(4) -0.032(4)
C97A 0.039(4) 0.049(5) 0.052(5) 0.007(5) -0.001(4) -0.016(4)
C97B 0.039(4) 0.056(5) 0.047(5) 0.005(4) 0.001(3) -0.009(4)
C98 0.052(3) 0.064(4) 0.060(4) 0.007(3) 0.012(3) -0.013(3)
C99 0.050(4) 0.045(3) 0.046(4) -0.001(3) 0.017(3) -0.010(3)
C100 0.058(4) 0.058(4) 0.065(5) -0.015(3) 0.018(3) -0.028(3)
C101 0.062(5) 0.074(5) 0.073(6) -0.006(4) 0.008(4) -0.030(4)
C102 0.054(4) 0.057(4) 0.094(7) -0.004(4) 0.021(4) -0.005(3)
C103 0.073(5) 0.055(4) 0.089(6) -0.011(4) 0.028(4) -0.017(4)
C104 0.056(4) 0.073(5) 0.054(5) -0.006(4) 0.015(3) -0.023(4)
C105 0.065(5) 0.094(6) 0.080(7) -0.008(5) -0.005(4) -0.025(5)
C106 0.062(4) 0.069(5) 0.073(6) -0.004(4) -0.016(4) -0.022(4)
N1 0.137(8) 0.149(8) 0.099(8) -0.048(7) 0.014(6) -0.042(6)

loop_
_atom_type_symbol
_atom_type_description
_atom_type_scat_dispersion_real
_atom_type_scat_dispersion_imag
_atom_type_scat_source
C C 0.0033 0.0016 'International Tables Vol C Tables 4.2.6.8 and 6.1.1.4'
H H 0.0000 0.0000 'International Tables Vol C Tables 4.2.6.8 and 6.1.1.4'
F F 0.0171 0.0103 'International Tables Vol C Tables 4.2.6.8 and 6.1.1.4'
N N 0.0061 0.0033 'International Tables Vol C Tables 4.2.6.8 and 6.1.1.4'
O O 0.0106 0.0060 'International Tables Vol C Tables 4.2.6.8 and 6.1.1.4'
P P 0.1023 0.0942 'International Tables Vol C Tables 4.2.6.8 and 6.1.1.4'
Pd Pd -0.9988 1.0072 'International Tables Vol C Tables 4.2.6.8 and 6.1.1.4'

loop_
_exptl_crystal_face_index_h
_exptl_crystal_face_index_k
_exptl_crystal_face_index_l
_exptl_crystal_face_perp_dist
2 2 1 0.0525
-2 -2 -1 0.0986
-1 2 0 0.3019
0 -2 -1 0.2230
0 0 -1 0.0494
0 0 1 0.0127

loop_
_geom_angle_atom_site_label_1
_geom_angle_atom_site_label_2
_geom_angle_atom_site_label_3
_geom_angle
P2 Pd1 P1 166.36(5)
O2 Pd1 P1 89.61(11)
O2 Pd1 P2 87.29(10)
C37 Pd1 P1 89.17(15)
C37 Pd1 P2 93.18(15)
C37 Pd1 O2 176.68(18)
C1 P1 Pd1 105.23(18)
C1 P1 C7 102.7(2)
C7 P1 Pd1 121.00(17)
C13 P1 Pd1 111.61(18)
C13 P1 C1 104.9(2)
C13 P1 C7 109.7(2)
C19 P2 Pd1 113.22(18)
C19 P2 C25 104.6(3)
C25 P2 Pd1 118.12(18)
C31 P2 Pd1 106.55(17)
C31 P2 C19 109.7(2)
C31 P2 C25 104.2(2)
C45 O2 Pd1 118.8(4)
C2 C1 P1 108.6(3)
C6 C1 P1 113.8(4)
C6 C1 C2 111.6(4)
C3 C2 C1 110.7(4)
C4 C3 C2 110.2(5)
C3 C4 C5 111.3(5)
C4 C5 C6 111.4(5)
C1 C6 C5 110.4(5)
C8 C7 P1 113.2(3)
C8 C7 C12 109.2(4)
C12 C7 P1 116.9(4)
C9 C8 C7 111.7(4)
C10 C9 C8 110.5(5)
C11 C10 C9 111.5(5)
C10 C11 C12 111.7(5)
C11 C12 C7 111.9(5)
C14 C13 P1 113.3(3)
C14 C13 C18 111.2(4)
C18 C13 P1 115.7(4)
C15 C14 C13 109.6(4)
C16 C15 C14 111.1(5)
C15 C16 C17 112.2(5)
C16 C17 C18 110.7(5)
C17 C18 C13 108.7(5)
C20 C19 P2 110.8(4)
C24 C19 P2 118.4(4)
C24 C19 C20 110.6(4)
C21 C20 C19 111.4(5)
C20 C21 C22 109.5(5)
C21 C22 C23 111.3(5)
C24 C23 C22 112.7(5)
C23 C24 C19 109.9(5)
C26 C25 P2 109.0(4)
C30 C25 P2 115.5(4)
C30 C25 C26 110.7(5)
C25 C26 C27 111.8(5)
C28 C27 C26 111.7(6)
C27 C28 C29 110.9(5)
C30 C29 C28 111.9(6)
C29 C30 C25 111.3(5)
C32 C31 P2 116.0(4)
C32 C31 C36 109.7(4)
C36 C31 P2 114.6(4)
C33 C32 C31 109.9(4)
C34 C33 C32 111.3(5)
C35 C34 C33 111.3(5)
C36 C35 C34 111.5(5)
C35 C36 C31 111.1(5)
O1 C37 Pd1 125.2(4)
O1 C37 C38 116.0(4)
C38 C37 Pd1 118.7(3)
F1 C38 C37 105.5(4)
F1 C38 C39 107.3(4)
F2 C38 F1 105.7(4)
F2 C38 C37 109.6(4)
F2 C38 C39 110.4(5)
C39 C38 C37 117.6(4)
C40 C39 C38 121.3(5)
C44 C39 C38 119.2(5)
C44 C39 C40 119.5(5)
C41 C40 C39 119.6(6)
C42 C41 C40 120.2(6)
C43 C42 C41 120.5(6)
C42 C43 C44 119.9(6)
C39 C44 C43 120.2(6)
O2 C45 C46 112.7(6)
O3 C45 O2 128.9(5)
O3 C45 C46 118.4(6)
F3 C46 F4 104.3(5)
F3 C46 C45 108.0(5)
F3 C46 C47 110.2(7)
F4 C46 C45 108.4(6)
F4 C46 C47 108.5(6)
C47 C46 C45 116.8(5)
C48 C47 C46 121.2(8)
C48 C47 C52 119.9(8)
C52 C47 C46 118.8(8)
C47 C48 C49 120.7(10)
C50 C49 C48 117.2(10)
C51 C50 C49 122.4(10)
C52 C51 C50 118.0(11)
C51 C52 C47 121.8(10)
P4 Pd2 P3 172.20(5)
O5A Pd2 P3 89.5(2)
O5A Pd2 P4 86.6(2)
O5B Pd2 P3 87.3(4)
O5B Pd2 P4 91.1(4)
C89 Pd2 P3 91.55(16)
C89 Pd2 P4 91.52(16)
C89 Pd2 O5A 173.1(3)
C89 Pd2 O5B 168.5(4)
C53 P3 Pd2 112.6(2)
C53 P3 C59 103.7(3)
C53 P3 C65 106.9(3)
C59 P3 Pd2 118.7(2)
C65 P3 Pd2 105.32(17)
C65 P3 C59 109.2(3)
C71 P4 Pd2 114.7(2)
C71 P4 C77 103.5(3)
C71 P4 C83 103.5(2)
C77 P4 Pd2 115.91(18)
C83 P4 Pd2 108.33(18)
C83 P4 C77 110.1(3)
C97B O5A Pd2 126.5(7)
C97A O5B Pd2 129.6(11)
C54 C53 P3 111.3(5)
C58 C53 P3 121.1(5)
C58 C53 C54 114.8(6)
C55 C54 C53 113.5(6)
C56 C55 C54 119.6(7)
C55 C56 C57 117.8(7)
C58 C57 C56 109.9(7)
C53 C58 C57 116.5(7)
C60 C59 P3 118.2(4)
C64 C59 P3 113.9(4)
C64 C59 C60 108.6(5)
C61 C60 C59 110.0(6)
C62 C61 C60 111.2(5)
C61 C62 C63 111.5(5)
C64 C63 C62 111.6(6)
C63 C64 C59 110.1(5)
C66 C65 P3 117.6(4)
C66 C65 C70 111.4(5)
C70 C65 P3 112.2(4)
C65 C66 C67 110.9(5)
C68 C67 C66 110.1(6)
C69 C68 C67 111.4(5)
C68 C69 C70 111.4(5)
C65 C70 C69 109.5(6)
C72 C71 P4 114.1(4)
C76 C71 P4 110.4(4)
C76 C71 C72 110.9(5)
C73 C72 C71 110.8(5)
C74 C73 C72 111.3(5)
C73 C74 C75 110.0(5)
C74 C75 C76 110.4(5)
C75 C76 C71 111.3(5)
C78 C77 P4 119.3(4)
C78 C77 C82 109.0(5)
C82 C77 P4 111.3(4)
C79 C78 C77 110.1(5)
C80 C79 C78 111.6(6)
C81 C80 C79 111.0(7)
C80 C81 C82 110.7(6)
C81 C82 C77 110.3(6)
C84 C83 P4 114.4(4)
C88 C83 P4 115.9(4)
C88 C83 C84 110.1(5)
C85 C84 C83 109.9(5)
C84 C85 C86 110.7(6)
C87 C86 C85 109.9(5)
C86 C87 C88 111.3(5)
C83 C88 C87 110.1(5)
O4 C89 Pd2 124.4(4)
O4 C89 C90 115.1(5)
C90 C89 Pd2 120.5(4)
F5 C90 F6 103.5(5)
F5 C90 C89 110.0(5)
F5 C90 C91 110.7(5)
F6 C90 C89 106.7(4)
F6 C90 C91 108.1(5)
C91 C90 C89 116.9(5)
C92 C91 C90 121.9(6)
C92 C91 C96 119.0(6)
C96 C91 C90 119.1(5)
C91 C92 C93 121.4(7)
C94 C93 C92 119.2(7)
C95 C94 C93 119.3(7)
C96 C95 C94 121.6(7)
C95 C96 C91 119.4(7)
O5B C97A C98 118.1(12)
O6B C97A O5B 134.2(15)
O6B C97A C98 107.6(12)
O5A C97B C98 116.9(8)
O6A C97B O5A 129.3(10)
O6A C97B C98 113.8(9)
F7A C98 F8A 104.1(7)
F7A C98 C97B 111.6(8)
F7A C98 C99 112.2(6)
F7B C98 C97A 108.9(8)
F7B C98 C99 106.1(7)
F8A C98 C97B 108.1(6)
F8A C98 C99 107.8(6)
F8B C98 F7B 96.2(10)
F8B C98 C97A 116.5(10)
F8B C98 C99 107.0(7)
C99 C98 C97A 119.2(8)
C99 C98 C97B 112.5(6)
C100 C99 C98 120.7(6)
C100 C99 C104 119.2(6)
C104 C99 C98 120.0(6)
C99 C100 C101 120.1(7)
C102 C101 C100 119.6(7)
C101 C102 C103 120.2(7)
C104 C103 C102 120.4(7)
C103 C104 C99 120.4(7)
N1 C105 C106 178.2(11)

loop_
_geom_bond_atom_site_label_1
_geom_bond_atom_site_label_2
_geom_bond_distance
Pd1 P1 2.3938(15)
Pd1 P2 2.3760(14)
Pd1 O2 2.157(3)
Pd1 C37 1.972(5)
P1 C1 1.866(5)
P1 C7 1.870(5)
P1 C13 1.857(5)
P2 C19 1.856(5)
P2 C25 1.859(6)
P2 C31 1.847(5)
F1 C38 1.383(6)
F2 C38 1.362(6)
F3 C46 1.373(8)
F4 C46 1.381(8)
O1 C37 1.218(6)
O2 C45 1.281(7)
O3 C45 1.219(7)
C1 C2 1.531(7)
C1 C6 1.531(7)
C2 C3 1.531(7)
C3 C4 1.508(8)
C4 C5 1.528(8)
C5 C6 1.540(8)
C7 C8 1.538(7)
C7 C12 1.540(8)
C8 C9 1.526(7)
C9 C10 1.521(8)
C10 C11 1.519(8)
C11 C12 1.524(8)
C13 C14 1.539(7)
C13 C18 1.541(8)
C14 C15 1.533(7)
C15 C16 1.520(9)
C16 C17 1.527(9)
C17 C18 1.538(7)
C19 C20 1.545(8)
C19 C24 1.536(8)
C20 C21 1.510(7)
C21 C22 1.531(9)
C22 C23 1.535(10)
C23 C24 1.527(8)
C25 C26 1.531(8)
C25 C30 1.531(8)
C26 C27 1.544(9)
C27 C28 1.497(9)
C28 C29 1.528(9)
C29 C30 1.519(9)
C31 C32 1.543(7)
C31 C36 1.549(7)
C32 C33 1.537(7)
C33 C34 1.518(9)
C34 C35 1.516(8)
C35 C36 1.515(7)
C37 C38 1.557(7)
C38 C39 1.506(7)
C39 C40 1.400(8)
C39 C44 1.388(7)
C40 C41 1.387(8)
C41 C42 1.378(8)
C42 C43 1.376(9)
C43 C44 1.389(8)
C45 C46 1.540(9)
C46 C47 1.490(10)
C47 C48 1.342(12)
C47 C52 1.394(11)
C48 C49 1.431(12)
C49 C50 1.394(14)
C50 C51 1.375(14)
C51 C52 1.373(11)
Pd2 P3 2.3967(14)
Pd2 P4 2.3937(15)
Pd2 O5A 2.158(6)
Pd2 O5B 2.166(11)
Pd2 C89 1.976(6)
P3 C53 1.838(7)
P3 C59 1.874(6)
P3 C65 1.847(5)
P4 C71 1.846(5)
P4 C77 1.859(6)
P4 C83 1.858(6)
F5 C90 1.364(6)
F6 C90 1.393(7)
F7A C98 1.341(9)
F7B C98 1.461(11)
F8A C98 1.441(8)
F8B C98 1.392(11)
O4 C89 1.211(7)
O5A C97B 1.257(11)
O5B C97A 1.270(14)
O6A C97B 1.218(11)
O6B C97A 1.219(14)
C53 C54 1.531(8)
C53 C58 1.423(10)
C54 C55 1.511(9)
C55 C56 1.371(11)
C56 C57 1.524(11)
C57 C58 1.523(10)
C59 C60 1.539(8)
C59 C64 1.529(8)
C60 C61 1.535(9)
C61 C62 1.507(9)
C62 C63 1.525(9)
C63 C64 1.523(8)
C65 C66 1.525(8)
C65 C70 1.525(8)
C66 C67 1.541(8)
C67 C68 1.540(10)
C68 C69 1.488(10)
C69 C70 1.545(9)
C71 C72 1.533(8)
C71 C76 1.529(7)
C72 C73 1.521(8)
C73 C74 1.513(8)
C74 C75 1.519(9)
C75 C76 1.521(8)
C77 C78 1.535(8)
C77 C82 1.536(8)
C78 C79 1.524(9)
C79 C80 1.513(10)
C80 C81 1.510(10)
C81 C82 1.522(9)
C83 C84 1.535(8)
C83 C88 1.524(8)
C84 C85 1.512(9)
C85 C86 1.521(9)
C86 C87 1.505(9)
C87 C88 1.531(9)
C89 C90 1.553(8)
C90 C91 1.501(8)
C91 C92 1.366(8)
C91 C96 1.403(9)
C92 C93 1.388(9)
C93 C94 1.386(11)
C94 C95 1.374(11)
C95 C96 1.366(10)
C97A C98 1.492(15)
C97B C98 1.541(11)
C98 C99 1.491(9)
C99 C100 1.378(9)
C99 C104 1.378(9)
C100 C101 1.409(10)
C101 C102 1.358(10)
C102 C103 1.378(11)
C103 C104 1.376(10)
C105 C106 1.423(12)
C105 N1 1.132(11)

loop_
_exptl_oxdiff_crystal_face_indexfrac_h
_exptl_oxdiff_crystal_face_indexfrac_k
_exptl_oxdiff_crystal_face_indexfrac_l
_exptl_oxdiff_crystal_face_x
_exptl_oxdiff_crystal_face_y
_exptl_oxdiff_crystal_face_z
2.0095 2.0061 0.9604 -0.0964 0.0628 -0.0315
-2.0095 -2.0061 -0.9604 0.0964 -0.0628 0.0315
-1.0026 2.0109 0.0246 0.0405 -0.0072 -0.1027
-0.0052 -2.0108 -1.0089 0.0204 -0.0001 0.0808
-0.0057 -0.0023 -1.0086 0.0228 0.0241 0.0027
0.0057 0.0023 1.0086 -0.0228 -0.0241 -0.0027
